data_7025700
loop_
_publ_author_name
'Jana, Anukul'
'Objartel, Ina'
'Roesky, Herbert W.'
'Stalke, Dietmar'

_publ_section_title
;
 Reaction of \b-diketiminate tin(II) dimethylamide LSnNMe&#x2082; [L =
 HC(CMeNAr)&#x2082;; Ar = 2,6-iPr&#x2082;C&#x2086;H&#x2083;] with ketones
 and alkynes.
;
_journal_issue 19
_journal_name_full 'Dalton transactions (Cambridge, England : 2003)'
_journal_page_first 4647
_journal_page_last 4650
_journal_paper_doi 10.1039/c002849e
_journal_volume 39
_journal_year 2010
_chemical_formula_sum 'C43 H56 N4 O Sn'
_chemical_formula_weight 763.61
_chemical_name_systematic
;
?
;
_space_group_IT_number 2
_symmetry_cell_setting triclinic
_symmetry_space_group_name_Hall '-P 1'
_symmetry_space_group_name_H-M 'P -1'
_atom_sites_solution_hydrogens geom
_atom_sites_solution_primary direct
_atom_sites_solution_secondary difmap
_audit_creation_method SHELXL-97
_cell_angle_alpha 96.9270(10)
_cell_angle_beta 101.1180(10)
_cell_angle_gamma 113.0550(10)
_cell_formula_units_Z 2
_cell_length_a 11.0083(9)
_cell_length_b 11.8819(10)
_cell_length_c 16.971(2)
_cell_measurement_reflns_used 9944
_cell_measurement_temperature 100(2)
_cell_measurement_theta_max 26.7505
_cell_measurement_theta_min 2.4155
_cell_volume 1956.3(3)
_computing_cell_refinement 'SAINT V7.46A'
_computing_data_collection 'APEX2 v2.2-0'
_computing_data_reduction 'SAINT V7.46A'
_computing_molecular_graphics 'XSHELL vers. 4.01'
_computing_publication_material 'XSHELL vers. 4.01'
_computing_structure_refinement 'SHELXL in SHELXTL Ver. 6.10'
_computing_structure_solution 'SHELXS in SHELXTL Ver. 6.10'
_diffrn_ambient_temperature 100(2)
_diffrn_measured_fraction_theta_full 0.998
_diffrn_measured_fraction_theta_max 0.998
_diffrn_measurement_device_type 'Bruker TXS-Mo rotating anode'
_diffrn_radiation_monochromator 'INCOATEC Helios mirror optics'
_diffrn_radiation_source 'Bruker TXS-Mo rotating anode'
_diffrn_radiation_type MoK\a
_diffrn_radiation_wavelength 0.71073
_diffrn_reflns_av_R_equivalents 0.0233
_diffrn_reflns_av_sigmaI/netI 0.0168
_diffrn_reflns_limit_h_max 13
_diffrn_reflns_limit_h_min -13
_diffrn_reflns_limit_k_max 14
_diffrn_reflns_limit_k_min -14
_diffrn_reflns_limit_l_max 20
_diffrn_reflns_limit_l_min 0
_diffrn_reflns_number 42763
_diffrn_reflns_theta_full 26.02
_diffrn_reflns_theta_max 26.02
_diffrn_reflns_theta_min 2.08
_exptl_absorpt_coefficient_mu 0.690
_exptl_absorpt_correction_T_max 0.4299
_exptl_absorpt_correction_T_min 0.3895
_exptl_absorpt_correction_type empirical
_exptl_absorpt_process_details SADABS-2008/2
_exptl_crystal_colour yellow
_exptl_crystal_density_diffrn 1.296
_exptl_crystal_density_method 'not measured'
_exptl_crystal_description needle
_exptl_crystal_F_000 800
_exptl_crystal_size_max 0.3
_exptl_crystal_size_mid 0.05
_exptl_crystal_size_min 0.05
_refine_diff_density_max 0.326
_refine_diff_density_min -0.250
_refine_diff_density_rms 0.047
_refine_ls_extinction_method none
_refine_ls_goodness_of_fit_ref 1.066
_refine_ls_hydrogen_treatment constr
_refine_ls_matrix_type full
_refine_ls_number_parameters 454
_refine_ls_number_reflns 7688
_refine_ls_number_restraints 0
_refine_ls_restrained_S_all 1.066
_refine_ls_R_factor_all 0.0232
_refine_ls_R_factor_gt 0.0200
_refine_ls_shift/su_max 0.002
_refine_ls_shift/su_mean 0.000
_refine_ls_structure_factor_coef Fsqd
_refine_ls_weighting_details 'calc w=1/[\s^2^(Fo^2^)+(0.0202P)^2^+1.0218P] where P=(Fo^2^+2Fc^2^)/3'
_refine_ls_weighting_scheme calc
_refine_ls_wR_factor_gt 0.0474
_refine_ls_wR_factor_ref 0.0484
_reflns_number_gt 7120
_reflns_number_total 7688
_reflns_threshold_expression >2sigma(I)
_cod_data_source_file c002849e.txt
_cod_data_source_block p-1
_cod_original_sg_symbol_H-M P-1
_cod_database_code 7025700

loop_
_symmetry_equiv_pos_as_xyz
'x, y, z'
'-x, -y, -z'

loop_
_atom_site_label
_atom_site_type_symbol
_atom_site_fract_x
_atom_site_fract_y
_atom_site_fract_z
_atom_site_U_iso_or_equiv
_atom_site_adp_type
_atom_site_occupancy
_atom_site_symmetry_multiplicity
_atom_site_calc_flag
_atom_site_refinement_flags
Sn1 Sn 0.648296(11) 0.699353(10) 0.711821(7) 0.01711(4) Uani 1 1 d .
N2 N 0.69641(13) 0.69300(12) 0.84841(8) 0.0191(3) Uani 1 1 d .
N1 N 0.86610(13) 0.72562(12) 0.72570(8) 0.0182(3) Uani 1 1 d .
N3 N 0.67524(13) 0.83079(13) 0.60214(8) 0.0209(3) Uani 1 1 d .
N4 N 0.48362(14) 0.92394(14) 0.70027(9) 0.0273(3) Uani 1 1 d .
C18 C 0.90446(16) 0.72986(15) 0.64927(10) 0.0195(3) Uani 1 1 d .
C34 C 0.68687(16) 0.80293(16) 0.52566(10) 0.0239(4) Uani 1 1 d .
H34 H 0.7025 0.7312 0.5103 0.029 Uiso 1 1 calc R
C2 C 0.90315(17) 0.66567(15) 0.85691(10) 0.0222(3) Uani 1 1 d .
H2 H 0.9668 0.6469 0.8928 0.027 Uiso 1 1 calc R
C4 C 0.77161(19) 0.59919(17) 0.95886(11) 0.0281(4) Uani 1 1 d .
H4A H 0.7225 0.6330 0.9899 0.042 Uiso 1 1 calc R
H4B H 0.8621 0.6185 0.9941 0.042 Uiso 1 1 calc R
H4C H 0.7196 0.5081 0.9404 0.042 Uiso 1 1 calc R
C5 C 1.06997(17) 0.68847(17) 0.77612(11) 0.0275(4) Uani 1 1 d .
H5A H 1.0503 0.6013 0.7538 0.041 Uiso 1 1 calc R
H5B H 1.1367 0.7180 0.8300 0.041 Uiso 1 1 calc R
H5C H 1.1075 0.7409 0.7386 0.041 Uiso 1 1 calc R
C3 C 0.78806(17) 0.65780(14) 0.88484(10) 0.0211(3) Uani 1 1 d .
C1 C 0.93913(16) 0.69633(14) 0.78538(10) 0.0209(3) Uani 1 1 d .
C7 C 0.46196(17) 0.58826(16) 0.86401(10) 0.0247(4) Uani 1 1 d .
C10 C 0.50761(19) 0.80527(17) 0.97321(11) 0.0287(4) Uani 1 1 d .
H10 H 0.5223 0.8780 1.0111 0.034 Uiso 1 1 calc R
C11 C 0.61322(17) 0.80415(16) 0.93994(10) 0.0236(3) Uani 1 1 d .
C17 C 0.7402(2) 1.04251(18) 0.98528(13) 0.0375(5) Uani 1 1 d .
H17A H 0.6706 1.0471 0.9418 0.056 Uiso 1 1 calc R
H17B H 0.8288 1.1127 0.9913 0.056 Uiso 1 1 calc R
H17C H 0.7144 1.0470 1.0373 0.056 Uiso 1 1 calc R
C8 C 0.35902(18) 0.59611(18) 0.89835(11) 0.0294(4) Uani 1 1 d .
H8 H 0.2720 0.5265 0.8841 0.035 Uiso 1 1 calc R
C12 C 0.43398(19) 0.46603(16) 0.80800(11) 0.0308(4) Uani 1 1 d .
H12 H 0.5178 0.4784 0.7888 0.037 Uiso 1 1 calc R
C14 C 0.3150(2) 0.4285(2) 0.73202(13) 0.0435(5) Uani 1 1 d .
H14A H 0.2309 0.4141 0.7490 0.065 Uiso 1 1 calc R
H14B H 0.3035 0.3515 0.6967 0.065 Uiso 1 1 calc R
H14C H 0.3342 0.4958 0.7016 0.065 Uiso 1 1 calc R
C15 C 0.75101(18) 0.91853(16) 0.96255(11) 0.0264(4) Uani 1 1 d .
H15 H 0.7887 0.9213 0.9133 0.032 Uiso 1 1 calc R
C6 C 0.58945(17) 0.69342(15) 0.88545(10) 0.0213(3) Uani 1 1 d .
C16 C 0.8541(2) 0.90929(19) 1.03338(12) 0.0366(4) Uani 1 1 d .
H16A H 0.8102 0.8834 1.0773 0.055 Uiso 1 1 calc R
H16B H 0.9325 0.9912 1.0549 0.055 Uiso 1 1 calc R
H16C H 0.8854 0.8474 1.0133 0.055 Uiso 1 1 calc R
C9 C 0.38133(19) 0.70267(18) 0.95240(12) 0.0316(4) Uani 1 1 d .
H9 H 0.3103 0.7059 0.9754 0.038 Uiso 1 1 calc R
C13 C 0.4072(2) 0.35963(18) 0.85514(14) 0.0415(5) Uani 1 1 d .
H13A H 0.4796 0.3876 0.9065 0.062 Uiso 1 1 calc R
H13B H 0.4064 0.2864 0.8212 0.062 Uiso 1 1 calc R
H13C H 0.3184 0.3372 0.8677 0.062 Uiso 1 1 calc R
C24 C 1.01348(17) 0.96816(15) 0.69015(10) 0.0231(3) Uani 1 1 d .
H24 H 0.9456 0.9519 0.7238 0.028 Uiso 1 1 calc R
C21 C 0.97187(19) 0.73770(17) 0.49965(11) 0.0289(4) Uani 1 1 d .
H21 H 0.9960 0.7404 0.4489 0.035 Uiso 1 1 calc R
C19 C 0.86492(17) 0.61694(15) 0.59254(11) 0.0226(3) Uani 1 1 d .
C26 C 1.01026(17) 1.07381(15) 0.64780(11) 0.0253(4) Uani 1 1 d .
H26A H 1.0864 1.1017 0.6221 0.038 Uiso 1 1 calc R
H26B H 1.0188 1.1442 0.6886 0.038 Uiso 1 1 calc R
H26C H 0.9235 1.0433 0.6055 0.038 Uiso 1 1 calc R
C22 C 1.00861(17) 0.84751(16) 0.55554(11) 0.0252(4) Uani 1 1 d .
H22 H 1.0580 0.9254 0.5425 0.030 Uiso 1 1 calc R
C20 C 0.89972(19) 0.62355(17) 0.51794(11) 0.0280(4) Uani 1 1 d .
H20 H 0.8734 0.5483 0.4789 0.034 Uiso 1 1 calc R
C27 C 0.78635(18) 0.48898(16) 0.60962(11) 0.0275(4) Uani 1 1 d .
H27 H 0.7816 0.5014 0.6681 0.033 Uiso 1 1 calc R
C23 C 0.97497(16) 0.84667(15) 0.63043(10) 0.0203(3) Uani 1 1 d .
C28 C 0.6400(2) 0.42553(18) 0.55441(14) 0.0411(5) Uani 1 1 d .
H28A H 0.5918 0.4775 0.5650 0.062 Uiso 1 1 calc R
H28B H 0.5922 0.3431 0.5662 0.062 Uiso 1 1 calc R
H28C H 0.6421 0.4153 0.4966 0.062 Uiso 1 1 calc R
C29 C 0.8578(2) 0.40277(17) 0.59835(13) 0.0364(5) Uani 1 1 d .
H29A H 0.8111 0.3258 0.6167 0.055 Uiso 1 1 calc R
H29B H 0.9533 0.4456 0.6310 0.055 Uiso 1 1 calc R
H29C H 0.8547 0.3818 0.5401 0.055 Uiso 1 1 calc R
C25 C 1.1549(2) 1.01196(18) 0.74893(12) 0.0354(4) Uani 1 1 d .
H25A H 1.1534 0.9503 0.7826 0.053 Uiso 1 1 calc R
H25B H 1.1796 1.0930 0.7847 0.053 Uiso 1 1 calc R
H25C H 1.2224 1.0207 0.7172 0.053 Uiso 1 1 calc R
C32 C 0.65624(17) 0.97964(17) 0.49156(11) 0.0282(4) Uani 1 1 d .
H32 H 0.6509 1.0316 0.4539 0.034 Uiso 1 1 calc R
C31 C 0.64327(17) 1.00828(16) 0.56990(11) 0.0253(4) Uani 1 1 d .
H31 H 0.6288 1.0802 0.5867 0.030 Uiso 1 1 calc R
C33 C 0.67707(17) 0.87421(17) 0.46859(11) 0.0271(4) Uani 1 1 d .
H33 H 0.6844 0.8515 0.4147 0.033 Uiso 1 1 calc R
C30 C 0.65167(16) 0.93076(15) 0.62394(10) 0.0210(3) Uani 1 1 d .
C35 C 0.38731(18) 0.80319(17) 0.64616(13) 0.0333(4) Uani 1 1 d .
H35A H 0.3952 0.7352 0.6710 0.050 Uiso 1 1 calc R
H35B H 0.4084 0.7975 0.5927 0.050 Uiso 1 1 calc R
H35C H 0.2938 0.7960 0.6385 0.050 Uiso 1 1 calc R
C36 C 0.4515(2) 0.9294(2) 0.78034(13) 0.0408(5) Uani 1 1 d .
H36A H 0.3561 0.9165 0.7725 0.061 Uiso 1 1 calc R
H36B H 0.5120 1.0115 0.8164 0.061 Uiso 1 1 calc R
H36C H 0.4650 0.8637 0.8055 0.061 Uiso 1 1 calc R
C42 C 0.84961(19) 1.12506(16) 0.80171(11) 0.0290(4) Uani 1 1 d .
H42 H 0.8830 1.0634 0.8089 0.035 Uiso 1 1 calc R
C37 C 0.71772(19) 1.08919(16) 0.75450(11) 0.0254(4) Uani 1 1 d .
C38 C 0.6702(2) 1.18137(18) 0.74645(12) 0.0365(5) Uani 1 1 d .
H38 H 0.5800 1.1589 0.7143 0.044 Uiso 1 1 calc R
C40 C 0.8855(3) 1.34038(19) 0.83076(14) 0.0498(6) Uani 1 1 d .
H40 H 0.9428 1.4257 0.8565 0.060 Uiso 1 1 calc R
C39 C 0.7540(3) 1.30599(19) 0.78530(14) 0.0495(6) Uani 1 1 d .
H39 H 0.7200 1.3677 0.7803 0.059 Uiso 1 1 calc R
C41 C 0.9339(2) 1.25007(18) 0.83881(13) 0.0407(5) Uani 1 1 d .
H41 H 1.0249 1.2734 0.8698 0.049 Uiso 1 1 calc R
O1 O 0.67210(11) 0.87678(10) 0.75724(7) 0.0205(2) Uani 1 1 d .
C43 C 0.63035(17) 0.95048(15) 0.71106(11) 0.0224(3) Uani 1 1 d .

loop_
_atom_site_aniso_label
_atom_site_aniso_U_11
_atom_site_aniso_U_22
_atom_site_aniso_U_33
_atom_site_aniso_U_23
_atom_site_aniso_U_13
_atom_site_aniso_U_12
Sn1 0.01603(6) 0.01547(6) 0.02057(6) 0.00596(4) 0.00678(4) 0.00597(4)
N2 0.0209(7) 0.0155(6) 0.0222(7) 0.0059(5) 0.0093(6) 0.0069(6)
N1 0.0176(6) 0.0166(6) 0.0222(7) 0.0061(5) 0.0085(5) 0.0070(5)
N3 0.0161(6) 0.0210(7) 0.0263(7) 0.0085(6) 0.0070(6) 0.0069(6)
N4 0.0225(7) 0.0339(8) 0.0362(8) 0.0170(7) 0.0148(6) 0.0168(7)
C18 0.0164(7) 0.0221(8) 0.0239(8) 0.0073(7) 0.0084(6) 0.0101(7)
C34 0.0177(8) 0.0277(9) 0.0255(9) 0.0072(7) 0.0061(7) 0.0082(7)
C2 0.0235(8) 0.0213(8) 0.0240(8) 0.0076(7) 0.0047(7) 0.0116(7)
C4 0.0338(10) 0.0289(9) 0.0260(9) 0.0122(7) 0.0096(8) 0.0152(8)
C5 0.0230(9) 0.0299(9) 0.0350(10) 0.0113(8) 0.0097(7) 0.0145(8)
C3 0.0268(9) 0.0149(8) 0.0200(8) 0.0040(6) 0.0068(7) 0.0070(7)
C1 0.0191(8) 0.0147(8) 0.0285(9) 0.0040(6) 0.0066(7) 0.0067(6)
C7 0.0262(9) 0.0250(9) 0.0246(9) 0.0121(7) 0.0096(7) 0.0094(7)
C10 0.0362(10) 0.0308(10) 0.0278(9) 0.0094(7) 0.0142(8) 0.0197(8)
C11 0.0280(9) 0.0246(9) 0.0225(8) 0.0094(7) 0.0093(7) 0.0132(7)
C17 0.0397(11) 0.0257(10) 0.0444(12) -0.0001(8) 0.0099(9) 0.0139(9)
C8 0.0226(9) 0.0334(10) 0.0325(10) 0.0152(8) 0.0105(7) 0.0086(8)
C12 0.0302(10) 0.0231(9) 0.0326(10) 0.0069(8) 0.0131(8) 0.0021(8)
C14 0.0363(11) 0.0392(12) 0.0352(11) 0.0035(9) 0.0081(9) -0.0024(9)
C15 0.0299(9) 0.0224(9) 0.0269(9) 0.0033(7) 0.0099(7) 0.0105(7)
C6 0.0235(8) 0.0237(8) 0.0206(8) 0.0098(7) 0.0092(7) 0.0110(7)
C16 0.0351(11) 0.0331(10) 0.0350(11) 0.0051(8) 0.0056(9) 0.0101(9)
C9 0.0312(10) 0.0411(11) 0.0351(10) 0.0176(9) 0.0185(8) 0.0211(9)
C13 0.0477(12) 0.0226(10) 0.0487(13) 0.0102(9) 0.0199(10) 0.0052(9)
C24 0.0227(8) 0.0191(8) 0.0277(9) 0.0070(7) 0.0106(7) 0.0066(7)
C21 0.0377(10) 0.0328(10) 0.0285(9) 0.0125(8) 0.0192(8) 0.0210(8)
C19 0.0215(8) 0.0208(8) 0.0292(9) 0.0076(7) 0.0101(7) 0.0106(7)
C26 0.0240(9) 0.0186(8) 0.0342(10) 0.0082(7) 0.0126(7) 0.0070(7)
C22 0.0246(9) 0.0238(9) 0.0333(10) 0.0132(7) 0.0145(7) 0.0113(7)
C20 0.0357(10) 0.0243(9) 0.0288(9) 0.0037(7) 0.0130(8) 0.0162(8)
C27 0.0314(9) 0.0186(8) 0.0341(10) 0.0045(7) 0.0163(8) 0.0091(7)
C23 0.0165(8) 0.0208(8) 0.0264(8) 0.0068(7) 0.0077(6) 0.0093(7)
C28 0.0320(10) 0.0271(10) 0.0535(13) -0.0045(9) 0.0144(9) 0.0043(8)
C29 0.0469(12) 0.0219(9) 0.0496(12) 0.0123(8) 0.0257(10) 0.0169(9)
C25 0.0351(10) 0.0281(10) 0.0329(10) 0.0054(8) 0.0002(8) 0.0077(8)
C32 0.0203(8) 0.0346(10) 0.0328(10) 0.0196(8) 0.0084(7) 0.0109(8)
C31 0.0200(8) 0.0251(9) 0.0340(10) 0.0134(7) 0.0081(7) 0.0105(7)
C33 0.0184(8) 0.0355(10) 0.0260(9) 0.0106(8) 0.0072(7) 0.0083(7)
C30 0.0137(7) 0.0223(8) 0.0267(9) 0.0087(7) 0.0054(6) 0.0064(6)
C35 0.0208(9) 0.0328(10) 0.0510(12) 0.0207(9) 0.0113(8) 0.0123(8)
C36 0.0348(11) 0.0630(14) 0.0464(12) 0.0287(11) 0.0252(9) 0.0316(11)
C42 0.0341(10) 0.0213(9) 0.0324(10) 0.0045(7) 0.0142(8) 0.0104(8)
C37 0.0347(10) 0.0214(9) 0.0272(9) 0.0098(7) 0.0162(8) 0.0141(8)
C38 0.0541(13) 0.0310(10) 0.0378(11) 0.0152(8) 0.0178(9) 0.0268(10)
C40 0.0780(17) 0.0195(10) 0.0430(13) 0.0037(9) 0.0203(12) 0.0107(11)
C39 0.0920(19) 0.0280(11) 0.0455(13) 0.0158(10) 0.0275(13) 0.0364(12)
C41 0.0460(12) 0.0273(10) 0.0380(11) 0.0007(8) 0.0134(9) 0.0056(9)
O1 0.0234(6) 0.0182(6) 0.0240(6) 0.0081(5) 0.0082(5) 0.0112(5)
C43 0.0206(8) 0.0231(8) 0.0297(9) 0.0122(7) 0.0101(7) 0.0122(7)

loop_
_atom_type_symbol
_atom_type_description
_atom_type_scat_dispersion_real
_atom_type_scat_dispersion_imag
_atom_type_scat_source
C C 0.0033 0.0016 'International Tables Vol C Tables 4.2.6.8 and 6.1.1.4'
H H 0.0000 0.0000 'International Tables Vol C Tables 4.2.6.8 and 6.1.1.4'
N N 0.0061 0.0033 'International Tables Vol C Tables 4.2.6.8 and 6.1.1.4'
O O 0.0106 0.0060 'International Tables Vol C Tables 4.2.6.8 and 6.1.1.4'
Sn Sn -0.6537 1.4246 'International Tables Vol C Tables 4.2.6.8 and 6.1.1.4'

loop_
_geom_angle_atom_site_label_1
_geom_angle_atom_site_label_2
_geom_angle_atom_site_label_3
_geom_angle
O1 Sn1 N1 102.50(5)
O1 Sn1 N2 83.18(4)
N1 Sn1 N2 83.14(5)
O1 Sn1 N3 68.66(4)
N1 Sn1 N3 88.71(4)
N2 Sn1 N3 148.22(5)
C3 N2 C6 120.04(13)
C3 N2 Sn1 124.89(11)
C6 N2 Sn1 112.52(10)
C1 N1 C18 117.63(13)
C1 N1 Sn1 125.63(11)
C18 N1 Sn1 112.68(10)
C30 N3 C34 119.10(14)
C30 N3 Sn1 110.41(10)
C34 N3 Sn1 129.54(11)
C35 N4 C36 108.44(15)
C35 N4 C43 114.54(14)
C36 N4 C43 110.44(14)
C19 C18 C23 120.91(15)
C19 C18 N1 119.30(14)
C23 C18 N1 119.71(14)
N3 C34 C33 122.62(17)
C1 C2 C3 130.77(15)
N2 C3 C2 123.65(15)
N2 C3 C4 120.92(15)
C2 C3 C4 115.36(15)
N1 C1 C2 125.59(15)
N1 C1 C5 119.78(15)
C2 C1 C5 114.57(15)
C8 C7 C6 118.12(16)
C8 C7 C12 119.09(16)
C6 C7 C12 122.75(15)
C9 C10 C11 121.53(17)
C10 C11 C6 117.93(16)
C10 C11 C15 120.90(16)
C6 C11 C15 121.17(15)
C9 C8 C7 121.32(17)
C7 C12 C14 112.40(17)
C7 C12 C13 110.90(15)
C14 C12 C13 110.08(16)
C11 C15 C16 111.76(15)
C11 C15 C17 113.22(15)
C16 C15 C17 108.82(15)
C7 C6 C11 121.19(15)
C7 C6 N2 120.43(15)
C11 C6 N2 118.28(14)
C8 C9 C10 119.88(17)
C23 C24 C25 111.12(14)
C23 C24 C26 113.36(14)
C25 C24 C26 109.02(14)
C22 C21 C20 119.73(16)
C20 C19 C18 118.27(15)
C20 C19 C27 119.05(15)
C18 C19 C27 122.68(15)
C21 C22 C23 121.50(16)
C21 C20 C19 121.27(16)
C19 C27 C28 111.21(16)
C19 C27 C29 111.86(14)
C28 C27 C29 109.46(15)
C22 C23 C18 118.28(15)
C22 C23 C24 120.73(15)
C18 C23 C24 120.99(14)
C31 C32 C33 119.15(16)
C32 C31 C30 119.32(16)
C34 C33 C32 118.49(17)
N3 C30 C31 121.29(16)
N3 C30 C43 115.44(14)
C31 C30 C43 123.24(15)
C37 C42 C41 120.93(18)
C42 C37 C38 118.35(17)
C42 C37 C43 119.15(15)
C38 C37 C43 122.47(17)
C39 C38 C37 120.4(2)
C39 C40 C41 119.6(2)
C40 C39 C38 120.5(2)
C40 C41 C42 120.2(2)
C43 O1 Sn1 125.03(10)
O1 C43 N4 113.82(13)
O1 C43 C37 108.46(14)
N4 C43 C37 108.25(13)
O1 C43 C30 110.75(13)
N4 C43 C30 106.86(13)
C37 C43 C30 108.55(13)

loop_
_geom_bond_atom_site_label_1
_geom_bond_atom_site_label_2
_geom_bond_distance
Sn1 O1 2.0505(11)
Sn1 N1 2.2538(13)
Sn1 N2 2.2934(13)
Sn1 N3 2.5580(14)
N2 C3 1.314(2)
N2 C6 1.439(2)
N1 C1 1.335(2)
N1 C18 1.440(2)
N3 C30 1.337(2)
N3 C34 1.343(2)
N4 C35 1.463(2)
N4 C36 1.469(2)
N4 C43 1.488(2)
C18 C19 1.409(2)
C18 C23 1.411(2)
C34 C33 1.377(2)
C2 C1 1.394(2)
C2 C3 1.410(2)
C4 C3 1.515(2)
C5 C1 1.516(2)
C7 C8 1.399(2)
C7 C6 1.408(2)
C7 C12 1.520(2)
C10 C9 1.387(3)
C10 C11 1.391(2)
C11 C6 1.414(2)
C11 C15 1.526(2)
C17 C15 1.533(2)
C8 C9 1.376(3)
C12 C14 1.526(3)
C12 C13 1.539(3)
C15 C16 1.532(3)
C24 C23 1.514(2)
C24 C25 1.526(2)
C24 C26 1.528(2)
C21 C22 1.380(2)
C21 C20 1.386(3)
C19 C20 1.394(2)
C19 C27 1.522(2)
C22 C23 1.391(2)
C27 C28 1.529(3)
C27 C29 1.532(2)
C32 C31 1.380(3)
C32 C33 1.384(3)
C31 C30 1.391(2)
C30 C43 1.546(2)
C42 C37 1.384(3)
C42 C41 1.390(3)
C37 C38 1.396(2)
C37 C43 1.542(2)
C38 C39 1.392(3)
C40 C39 1.374(4)
C40 C41 1.381(3)
O1 C43 1.3907(19)

loop_
_geom_torsion_atom_site_label_1
_geom_torsion_atom_site_label_2
_geom_torsion_atom_site_label_3
_geom_torsion_atom_site_label_4
_geom_torsion
O1 Sn1 N2 C3 -130.09(13)
N1 Sn1 N2 C3 -26.55(13)
N3 Sn1 N2 C3 -102.82(14)
O1 Sn1 N2 C6 68.17(10)
N1 Sn1 N2 C6 171.70(11)
N3 Sn1 N2 C6 95.43(12)
O1 Sn1 N1 C1 101.17(13)
N2 Sn1 N1 C1 19.75(13)
N3 Sn1 N1 C1 168.97(13)
O1 Sn1 N1 C18 -102.20(10)
N2 Sn1 N1 C18 176.38(11)
N3 Sn1 N1 C18 -34.40(10)
O1 Sn1 N3 C30 -17.61(10)
N1 Sn1 N3 C30 -121.58(11)
N2 Sn1 N3 C30 -46.85(14)
O1 Sn1 N3 C34 173.86(14)
N1 Sn1 N3 C34 69.90(13)
N2 Sn1 N3 C34 144.63(13)
C1 N1 C18 C19 78.48(19)
Sn1 N1 C18 C19 -80.17(15)
C1 N1 C18 C23 -104.62(17)
Sn1 N1 C18 C23 96.73(14)
C30 N3 C34 C33 0.8(2)
Sn1 N3 C34 C33 168.45(12)
C6 N2 C3 C2 -173.86(15)
Sn1 N2 C3 C2 25.7(2)
C6 N2 C3 C4 9.2(2)
Sn1 N2 C3 C4 -151.31(12)
C1 C2 C3 N2 -7.5(3)
C1 C2 C3 C4 169.59(17)
C18 N1 C1 C2 -167.70(15)
Sn1 N1 C1 C2 -12.1(2)
C18 N1 C1 C5 9.3(2)
Sn1 N1 C1 C5 164.87(11)
C3 C2 C1 N1 -0.2(3)
C3 C2 C1 C5 -177.35(17)
C9 C10 C11 C6 -1.6(3)
C9 C10 C11 C15 179.14(16)
C6 C7 C8 C9 -0.8(3)
C12 C7 C8 C9 176.97(17)
C8 C7 C12 C14 60.6(2)
C6 C7 C12 C14 -121.80(18)
C8 C7 C12 C13 -63.1(2)
C6 C7 C12 C13 114.49(19)
C10 C11 C15 C16 94.7(2)
C6 C11 C15 C16 -84.5(2)
C10 C11 C15 C17 -28.6(2)
C6 C11 C15 C17 152.23(16)
C8 C7 C6 C11 -0.2(2)
C12 C7 C6 C11 -177.83(15)
C8 C7 C6 N2 -176.51(15)
C12 C7 C6 N2 5.8(2)
C10 C11 C6 C7 1.3(2)
C15 C11 C6 C7 -179.44(15)
C10 C11 C6 N2 177.76(15)
C15 C11 C6 N2 -3.0(2)
C3 N2 C6 C7 -93.00(19)
Sn1 N2 C6 C7 69.73(16)
C3 N2 C6 C11 90.55(19)
Sn1 N2 C6 C11 -106.72(14)
C7 C8 C9 C10 0.5(3)
C11 C10 C9 C8 0.7(3)
C23 C18 C19 C20 1.3(2)
N1 C18 C19 C20 178.13(15)
C23 C18 C19 C27 -178.79(15)
N1 C18 C19 C27 -1.9(2)
C20 C21 C22 C23 0.1(3)
C22 C21 C20 C19 -1.0(3)
C18 C19 C20 C21 0.3(3)
C27 C19 C20 C21 -179.62(17)
C20 C19 C27 C28 -69.2(2)
C18 C19 C27 C28 110.85(19)
C20 C19 C27 C29 53.5(2)
C18 C19 C27 C29 -126.42(18)
C21 C22 C23 C18 1.5(2)
C21 C22 C23 C24 -178.67(16)
C19 C18 C23 C22 -2.1(2)
N1 C18 C23 C22 -178.99(14)
C19 C18 C23 C24 177.99(15)
N1 C18 C23 C24 1.1(2)
C25 C24 C23 C22 -89.61(19)
C26 C24 C23 C22 33.6(2)
C25 C24 C23 C18 90.25(18)
C26 C24 C23 C18 -146.56(15)
C33 C32 C31 C30 0.1(2)
N3 C34 C33 C32 0.9(3)
C31 C32 C33 C34 -1.3(2)
C34 N3 C30 C31 -2.0(2)
Sn1 N3 C30 C31 -171.91(12)
C34 N3 C30 C43 176.14(14)
Sn1 N3 C30 C43 6.25(16)
C32 C31 C30 N3 1.6(2)
C32 C31 C30 C43 -176.43(15)
C41 C42 C37 C38 -1.4(3)
C41 C42 C37 C43 177.05(17)
C42 C37 C38 C39 -0.1(3)
C43 C37 C38 C39 -178.45(17)
C41 C40 C39 C38 -0.9(3)
C37 C38 C39 C40 1.3(3)
C39 C40 C41 C42 -0.5(3)
C37 C42 C41 C40 1.7(3)
N1 Sn1 O1 C43 113.57(12)
N2 Sn1 O1 C43 -165.05(12)
N3 Sn1 O1 C43 29.97(11)
Sn1 O1 C43 N4 83.83(16)
Sn1 O1 C43 C37 -155.61(10)
Sn1 O1 C43 C30 -36.59(17)
C35 N4 C43 O1 -70.49(19)
C36 N4 C43 O1 52.3(2)
C35 N4 C43 C37 168.84(14)
C36 N4 C43 C37 -68.39(18)
C35 N4 C43 C30 52.09(18)
C36 N4 C43 C30 174.86(15)
C42 C37 C43 O1 29.0(2)
C38 C37 C43 O1 -152.62(16)
C42 C37 C43 N4 153.00(15)
C38 C37 C43 N4 -28.7(2)
C42 C37 C43 C30 -91.35(18)
C38 C37 C43 C30 86.98(19)
N3 C30 C43 O1 14.26(19)
C31 C30 C43 O1 -167.62(14)
N3 C30 C43 N4 -110.23(15)
C31 C30 C43 N4 67.89(19)
N3 C30 C43 C37 133.22(15)
C31 C30 C43 C37 -48.7(2)
